data_4339585
loop_
_publ_author_name
'Liddle, Brendan J.'
'Lindeman, Sergey V.'
'Reger, Daniel L.'
'Gardinier, James R.'

_publ_section_title
;
 A thallium mediated route to sigma-arylalkynyl complexes of
 bipyridyltricarbonylrhenium(I).
;
_journal_issue 21
_journal_name_full 'Inorganic chemistry'
_journal_page_first 8484
_journal_page_last 8486
_journal_paper_doi 10.1021/ic701406y
_journal_volume 46
_journal_year 2007
_chemical_formula_sum 'C24.5 H20 N2 O3.5 Re'
_chemical_formula_weight 584.63
_chemical_name_systematic
; 
 ? 
;
_space_group_IT_number 2
_symmetry_cell_setting triclinic
_symmetry_space_group_name_Hall '-P 1'
_symmetry_space_group_name_H-M 'P -1'
_atom_sites_solution_hydrogens difmap
_atom_sites_solution_primary direct
_atom_sites_solution_secondary difmap
_audit_creation_method SHELXL-97
_cell_angle_alpha 77.721(3)
_cell_angle_beta 82.260(2)
_cell_angle_gamma 73.989(3)
_cell_formula_units_Z 4
_cell_length_a 10.4542(5)
_cell_length_b 11.2095(6)
_cell_length_c 19.9781(11)
_cell_measurement_reflns_used 6451
_cell_measurement_temperature 100(2)
_cell_measurement_theta_max 61
_cell_measurement_theta_min 2
_cell_volume 2191.7(2)
_computing_cell_refinement 'SAINT v7.23A (Bruker, 2005)'
_computing_data_collection 'APEX2 v2.0-2 (Bruker, 2005)'
_computing_data_reduction 'SADABS-2004/1 (Bruker, 2005)'
_computing_molecular_graphics 'XP v5.1 (Bruker, 1998)'
_computing_publication_material 'XCIF v6.12 (Bruker, 2001)'
_computing_structure_refinement 'SHELXL-97 v.97-2 (Sheldrick, 1993-1997)'
_computing_structure_solution 'XS/SHELXTL v6.12 (Bruker, 2001)'
_diffrn_ambient_temperature 100(2)
_diffrn_measured_fraction_theta_full 0.947
_diffrn_measured_fraction_theta_max 0.947
_diffrn_measurement_device_type 'Bruker APEX2 CCD detector'
_diffrn_measurement_method '\w scans'
_diffrn_radiation_monochromator graphite
_diffrn_radiation_source 'fine-focus sealed tube'
_diffrn_radiation_type CuK\a
_diffrn_radiation_wavelength 1.54178
_diffrn_reflns_av_R_equivalents 0.0285
_diffrn_reflns_av_sigmaI/netI 0.0255
_diffrn_reflns_limit_h_max 11
_diffrn_reflns_limit_h_min -11
_diffrn_reflns_limit_k_max 12
_diffrn_reflns_limit_k_min -12
_diffrn_reflns_limit_l_max 22
_diffrn_reflns_limit_l_min 0
_diffrn_reflns_number 18290
_diffrn_reflns_theta_full 66.57
_diffrn_reflns_theta_max 61.57
_diffrn_reflns_theta_min 2.27
_exptl_absorpt_coefficient_mu 11.101
_exptl_absorpt_correction_T_max 0.6068
_exptl_absorpt_correction_T_min 0.1938
_exptl_absorpt_correction_type multi-scan
_exptl_crystal_colour yellow
_exptl_crystal_density_diffrn 1.772
_exptl_crystal_density_method 'not measured'
_exptl_crystal_description plate
_exptl_crystal_F_000 1136
_exptl_crystal_size_max 0.22
_exptl_crystal_size_mid 0.17
_exptl_crystal_size_min 0.05
_refine_diff_density_max 0.746
_refine_diff_density_min -0.499
_refine_diff_density_rms 0.076
_refine_ls_extinction_coef 0.000171(16)
_refine_ls_extinction_expression Fc^*^=kFc[1+0.001xFc^2^\l^3^/sin(2\q)]^-1/4^
_refine_ls_extinction_method SHELXL
_refine_ls_goodness_of_fit_ref 1.119
_refine_ls_hydrogen_treatment refall
_refine_ls_matrix_type full
_refine_ls_number_parameters 720
_refine_ls_number_reflns 6445
_refine_ls_number_restraints 0
_refine_ls_restrained_S_all 1.119
_refine_ls_R_factor_all 0.0206
_refine_ls_R_factor_gt 0.0193
_refine_ls_shift/su_max 0.030
_refine_ls_shift/su_mean 0.001
_refine_ls_structure_factor_coef Fsqd
_refine_ls_weighting_details 'calc w=1/[\s^2^(Fo^2^)+(0.0201P)^2^+1.9557P] where P=(Fo^2^+2Fc^2^)/3'
_refine_ls_weighting_scheme calc
_refine_ls_wR_factor_gt 0.0477
_refine_ls_wR_factor_ref 0.0484
_reflns_number_gt 6172
_reflns_number_total 6445
_reflns_threshold_expression >2sigma(I)
_cod_data_source_file ic701406y-file001.cif
_cod_data_source_block 55Me2bpyReC2Ph
_cod_original_formula_sum 'C24.50 H20 N2 O3.50 Re'
_cod_database_code 4339585

loop_
_symmetry_equiv_pos_as_xyz
'x, y, z'
'-x, -y, -z'

loop_
_atom_site_label
_atom_site_type_symbol
_atom_site_fract_x
_atom_site_fract_y
_atom_site_fract_z
_atom_site_U_iso_or_equiv
_atom_site_adp_type
_atom_site_occupancy
_atom_site_symmetry_multiplicity
_atom_site_calc_flag
Re1 Re 0.561792(13) 0.064536(12) 0.138597(7) 0.01552(6) Uani 1 1 d
O1 O 0.3338(3) 0.1845(3) 0.23732(14) 0.0409(7) Uani 1 1 d
O2 O 0.3949(2) 0.2206(2) 0.01953(13) 0.0317(6) Uani 1 1 d
O3 O 0.4512(2) -0.1678(2) 0.14267(13) 0.0292(6) Uani 1 1 d
N1 N 0.7386(3) -0.0218(2) 0.07790(14) 0.0165(6) Uani 1 1 d
N2 N 0.7058(3) -0.0426(2) 0.21323(13) 0.0164(6) Uani 1 1 d
C1 C 0.4185(4) 0.1382(3) 0.20083(19) 0.0255(8) Uani 1 1 d
C2 C 0.4557(3) 0.1615(3) 0.06469(18) 0.0208(7) Uani 1 1 d
C3 C 0.4901(3) -0.0807(3) 0.14177(17) 0.0211(7) Uani 1 1 d
C4 C 0.6619(3) 0.2100(3) 0.13085(17) 0.0209(7) Uani 1 1 d
C5 C 0.7274(3) 0.2857(3) 0.12330(17) 0.0218(7) Uani 1 1 d
C11 C 0.8455(3) -0.0926(3) 0.11257(17) 0.0172(7) Uani 1 1 d
C12 C 0.9615(3) -0.1520(3) 0.07724(18) 0.0199(7) Uani 1 1 d
C13 C 0.9680(3) -0.1385(3) 0.00704(18) 0.0197(7) Uani 1 1 d
C14 C 0.8600(3) -0.0639(3) -0.02894(17) 0.0199(7) Uani 1 1 d
C15 C 0.7478(3) -0.0083(3) 0.00933(17) 0.0184(7) Uani 1 1 d
C16 C 0.8611(4) -0.0409(4) -0.10560(19) 0.0236(8) Uani 1 1 d
C21 C 0.8286(3) -0.1015(3) 0.18778(17) 0.0187(7) Uani 1 1 d
C22 C 0.9286(3) -0.1644(3) 0.23132(17) 0.0193(7) Uani 1 1 d
C23 C 0.9020(4) -0.1707(3) 0.30155(19) 0.0224(8) Uani 1 1 d
C24 C 0.7751(3) -0.1128(3) 0.32843(17) 0.0193(7) Uani 1 1 d
C25 C 0.6821(4) -0.0495(3) 0.28152(18) 0.0193(7) Uani 1 1 d
C26 C 0.7407(4) -0.1172(4) 0.40396(18) 0.0246(8) Uani 1 1 d
C31 C 0.8123(3) 0.3715(3) 0.11363(16) 0.0201(7) Uani 1 1 d
C32 C 0.9380(3) 0.3322(3) 0.13963(18) 0.0233(8) Uani 1 1 d
C33 C 1.0239(4) 0.4104(3) 0.12715(19) 0.0264(8) Uani 1 1 d
C34 C 0.9838(4) 0.5320(3) 0.08938(19) 0.0269(8) Uani 1 1 d
C35 C 0.8579(4) 0.5732(3) 0.06510(19) 0.0260(8) Uani 1 1 d
C36 C 0.7734(4) 0.4948(3) 0.07614(17) 0.0231(8) Uani 1 1 d
Re2 Re 0.286877(12) 0.838317(12) 0.401710(7) 0.01297(6) Uani 1 1 d
O1A O 0.2233(3) 0.9332(3) 0.25125(13) 0.0355(6) Uani 1 1 d
O2A O -0.0027(2) 0.9836(2) 0.42964(12) 0.0247(5) Uani 1 1 d
O3A O 0.3906(3) 1.0724(2) 0.40379(14) 0.0331(6) Uani 1 1 d
N1A N 0.3500(2) 0.7552(2) 0.50498(13) 0.0139(5) Uani 1 1 d
N2A N 0.4863(2) 0.7123(2) 0.38693(13) 0.0148(6) Uani 1 1 d
C1A C 0.2502(3) 0.8977(3) 0.30688(18) 0.0204(7) Uani 1 1 d
C2A C 0.1076(3) 0.9311(3) 0.42114(16) 0.0171(7) Uani 1 1 d
C3A C 0.3540(3) 0.9856(3) 0.40321(17) 0.0207(7) Uani 1 1 d
C4A C 0.2127(3) 0.6785(3) 0.40219(16) 0.0158(7) Uani 1 1 d
C5A C 0.1664(3) 0.5930(3) 0.39848(17) 0.0184(7) Uani 1 1 d
C11A C 0.4757(3) 0.6768(3) 0.50955(17) 0.0161(7) Uani 1 1 d
C12A C 0.5297(3) 0.6315(3) 0.57226(17) 0.0200(7) Uani 1 1 d
C13A C 0.4545(4) 0.6652(3) 0.63120(18) 0.0235(8) Uani 1 1 d
C14A C 0.3255(3) 0.7412(3) 0.62781(17) 0.0177(7) Uani 1 1 d
C15A C 0.2784(3) 0.7834(3) 0.56303(17) 0.0166(7) Uani 1 1 d
C16A C 0.2393(4) 0.7755(4) 0.69078(19) 0.0226(8) Uani 1 1 d
C21A C 0.5474(3) 0.6485(3) 0.44388(17) 0.0168(7) Uani 1 1 d
C22A C 0.6726(3) 0.5632(3) 0.43958(18) 0.0185(7) Uani 1 1 d
C23A C 0.7359(3) 0.5457(3) 0.37553(18) 0.0204(7) Uani 1 1 d
C24A C 0.6733(3) 0.6115(3) 0.31647(17) 0.0182(7) Uani 1 1 d
C25A C 0.5484(3) 0.6922(3) 0.32511(17) 0.0169(7) Uani 1 1 d
C26A C 0.7379(4) 0.5958(4) 0.24566(19) 0.0245(8) Uani 1 1 d
C31A C 0.1221(3) 0.4871(3) 0.38827(16) 0.0168(7) Uani 1 1 d
C32A C 0.0924(3) 0.3961(3) 0.44404(19) 0.0233(8) Uani 1 1 d
C33A C 0.0591(4) 0.2901(3) 0.4328(2) 0.0280(8) Uani 1 1 d
C34A C 0.0538(3) 0.2743(3) 0.3672(2) 0.0269(8) Uani 1 1 d
C35A C 0.0804(4) 0.3642(3) 0.3116(2) 0.0265(8) Uani 1 1 d
C36A C 0.1133(3) 0.4698(3) 0.32212(17) 0.0205(7) Uani 1 1 d
O1S O 1.2117(2) -0.3449(3) 0.15916(13) 0.0376(6) Uani 1 1 d
C1S C 1.3229(3) -0.4032(3) 0.14238(19) 0.0260(8) Uani 1 1 d
C2S C 1.3702(5) -0.4081(6) 0.0696(3) 0.0530(13) Uani 1 1 d
C3S C 1.4196(5) -0.4729(5) 0.1954(3) 0.0420(10) Uani 1 1 d
H15 H 0.677(4) 0.037(3) -0.0105(17) 0.016(9) Uiso 1 1 d
H16B H 0.820(3) -0.091(3) -0.1188(18) 0.019(9) Uiso 1 1 d
H34A H 0.031(3) 0.195(3) 0.3595(18) 0.025(9) Uiso 1 1 d
H36 H 0.683(4) 0.525(3) 0.0573(18) 0.026(9) Uiso 1 1 d
H12A H 0.613(4) 0.576(3) 0.5783(17) 0.017(9) Uiso 1 1 d
H16C H 0.954(4) -0.057(3) -0.1280(17) 0.018(9) Uiso 1 1 d
H22 H 1.010(4) -0.201(3) 0.2146(18) 0.018(9) Uiso 1 1 d
H33A H 0.044(3) 0.230(3) 0.4681(18) 0.017(9) Uiso 1 1 d
H36A H 0.129(3) 0.535(3) 0.2821(18) 0.022(9) Uiso 1 1 d
H13A H 0.489(3) 0.634(3) 0.6706(19) 0.018(9) Uiso 1 1 d
H34 H 1.047(4) 0.585(4) 0.081(2) 0.037(11) Uiso 1 1 d
H32 H 0.961(4) 0.255(4) 0.1651(18) 0.024(10) Uiso 1 1 d
H26F H 0.693(4) 0.656(3) 0.2100(19) 0.022(9) Uiso 1 1 d
H16F H 0.188(4) 0.846(4) 0.6819(19) 0.027(11) Uiso 1 1 d
H15A H 0.202(4) 0.828(3) 0.5567(17) 0.013(9) Uiso 1 1 d
H23 H 0.967(4) -0.210(3) 0.3294(19) 0.023(9) Uiso 1 1 d
H33 H 1.108(4) 0.383(3) 0.1423(18) 0.025(10) Uiso 1 1 d
H23A H 0.829(4) 0.487(3) 0.3731(18) 0.021(9) Uiso 1 1 d
H22A H 0.708(3) 0.520(3) 0.4800(19) 0.019(9) Uiso 1 1 d
H35A H 0.081(3) 0.357(3) 0.2621(18) 0.019(9) Uiso 1 1 d
H35 H 0.836(4) 0.645(4) 0.037(2) 0.041(12) Uiso 1 1 d
H13 H 1.040(4) -0.174(3) -0.0153(18) 0.015(9) Uiso 1 1 d
H16D H 0.189(4) 0.716(4) 0.710(2) 0.036(11) Uiso 1 1 d
H16E H 0.290(4) 0.777(3) 0.727(2) 0.032(10) Uiso 1 1 d
H32A H 0.092(4) 0.405(4) 0.487(2) 0.039(12) Uiso 1 1 d
H26D H 0.734(4) 0.516(4) 0.234(2) 0.049(13) Uiso 1 1 d
H12 H 1.026(4) -0.198(4) 0.102(2) 0.028(10) Uiso 1 1 d
H25 H 0.602(4) -0.015(3) 0.2954(16) 0.010(8) Uiso 1 1 d
H26E H 0.837(4) 0.595(4) 0.243(2) 0.044(12) Uiso 1 1 d
H16A H 0.819(5) 0.037(5) -0.120(2) 0.059(15) Uiso 1 1 d
H25A H 0.505(4) 0.737(4) 0.288(2) 0.028(10) Uiso 1 1 d
H2SB H 1.299(5) -0.377(5) 0.043(3) 0.060(15) Uiso 1 1 d
H2SC H 1.435(7) -0.366(6) 0.059(3) 0.09(2) Uiso 1 1 d
H26C H 0.663(6) -0.115(5) 0.416(3) 0.066(17) Uiso 1 1 d
H3SC H 1.508(6) -0.452(5) 0.184(3) 0.075(17) Uiso 1 1 d
H3SA H 1.388(6) -0.452(5) 0.243(3) 0.085(19) Uiso 1 1 d
H3SB H 1.432(5) -0.556(5) 0.193(3) 0.071(17) Uiso 1 1 d
H26B H 0.780(5) -0.056(5) 0.420(3) 0.068(15) Uiso 1 1 d
H26A H 0.784(7) -0.204(7) 0.431(3) 0.11(2) Uiso 1 1 d
H2SA H 1.405(5) -0.501(5) 0.068(3) 0.068(16) Uiso 1 1 d

loop_
_atom_site_aniso_label
_atom_site_aniso_U_11
_atom_site_aniso_U_22
_atom_site_aniso_U_33
_atom_site_aniso_U_23
_atom_site_aniso_U_13
_atom_site_aniso_U_12
Re1 0.01375(9) 0.01413(9) 0.01757(9) 0.00043(6) -0.00509(6) -0.00245(6)
O1 0.0325(15) 0.0406(16) 0.0399(16) -0.0117(13) 0.0084(14) 0.0043(13)
O2 0.0283(14) 0.0307(14) 0.0315(14) 0.0083(12) -0.0149(12) -0.0047(12)
O3 0.0273(14) 0.0239(13) 0.0378(15) -0.0015(11) -0.0067(11) -0.0102(12)
N1 0.0167(14) 0.0113(13) 0.0218(15) -0.0012(11) -0.0052(12) -0.0036(11)
N2 0.0160(14) 0.0143(13) 0.0182(14) 0.0024(11) -0.0070(11) -0.0041(11)
C1 0.026(2) 0.0238(18) 0.0265(19) 0.0049(16) -0.0115(17) -0.0081(16)
C2 0.0178(17) 0.0174(17) 0.0256(19) -0.0014(15) -0.0021(15) -0.0036(14)
C3 0.0168(17) 0.0219(18) 0.0221(18) 0.0021(14) -0.0065(14) -0.0032(15)
C4 0.0213(17) 0.0222(18) 0.0164(17) -0.0030(14) -0.0036(14) -0.0005(16)
C5 0.0256(18) 0.0179(17) 0.0190(17) -0.0066(14) 0.0003(14) 0.0006(16)
C11 0.0167(16) 0.0135(15) 0.0222(17) -0.0013(13) -0.0073(14) -0.0038(14)
C12 0.0172(17) 0.0158(16) 0.0265(19) -0.0008(14) -0.0085(15) -0.0032(15)
C13 0.0166(18) 0.0174(17) 0.0265(19) -0.0063(15) -0.0025(15) -0.0046(15)
C14 0.0217(18) 0.0166(16) 0.0239(18) -0.0028(14) -0.0041(14) -0.0088(14)
C15 0.0164(17) 0.0158(16) 0.0230(18) 0.0011(14) -0.0103(15) -0.0035(14)
C16 0.023(2) 0.026(2) 0.0236(19) -0.0056(16) -0.0037(16) -0.0063(17)
C21 0.0207(18) 0.0141(16) 0.0224(18) 0.0007(14) -0.0047(14) -0.0081(14)
C22 0.0175(18) 0.0154(16) 0.0243(19) -0.0002(14) -0.0076(15) -0.0029(14)
C23 0.0221(18) 0.0173(17) 0.0274(19) 0.0023(15) -0.0126(16) -0.0044(15)
C24 0.0241(18) 0.0153(16) 0.0211(17) 0.0003(14) -0.0063(14) -0.0102(14)
C25 0.0164(18) 0.0169(17) 0.0254(19) -0.0013(14) -0.0029(15) -0.0069(15)
C26 0.028(2) 0.029(2) 0.0196(18) 0.0025(16) -0.0064(16) -0.0138(18)
C31 0.0205(17) 0.0200(17) 0.0196(17) -0.0079(14) -0.0001(14) -0.0025(14)
C32 0.0255(19) 0.0154(18) 0.0239(18) -0.0019(15) -0.0026(15) 0.0022(15)
C33 0.0192(19) 0.029(2) 0.029(2) -0.0069(16) -0.0048(16) -0.0003(16)
C34 0.0258(19) 0.0274(19) 0.030(2) -0.0044(16) -0.0024(16) -0.0117(17)
C35 0.029(2) 0.0177(18) 0.030(2) -0.0006(16) -0.0077(16) -0.0040(16)
C36 0.0234(19) 0.0212(18) 0.0229(18) -0.0022(15) -0.0049(15) -0.0029(15)
Re2 0.01162(9) 0.01037(8) 0.01517(9) 0.00006(6) -0.00374(6) -0.00053(6)
O1A 0.0353(15) 0.0499(17) 0.0174(14) 0.0060(12) -0.0096(11) -0.0100(13)
O2A 0.0144(13) 0.0202(12) 0.0350(14) -0.0051(11) -0.0031(10) 0.0037(10)
O3A 0.0314(14) 0.0201(13) 0.0505(17) -0.0031(12) -0.0049(12) -0.0125(12)
N1A 0.0149(13) 0.0114(12) 0.0155(13) -0.0027(11) -0.0054(11) -0.0015(11)
N2A 0.0120(13) 0.0128(13) 0.0194(14) -0.0018(11) -0.0049(11) -0.0022(11)
C1A 0.0140(16) 0.0196(17) 0.026(2) -0.0041(15) 0.0017(14) -0.0041(14)
C2A 0.023(2) 0.0127(15) 0.0158(16) 0.0017(13) -0.0081(14) -0.0059(15)
C3A 0.0156(17) 0.0181(18) 0.0243(18) 0.0024(14) -0.0043(14) -0.0007(14)
C4A 0.0139(16) 0.0124(16) 0.0176(16) -0.0009(13) -0.0061(13) 0.0034(13)
C5A 0.0141(16) 0.0174(17) 0.0188(17) 0.0005(14) -0.0047(13) 0.0026(14)
C11A 0.0143(16) 0.0104(15) 0.0236(18) -0.0010(13) -0.0046(14) -0.0033(13)
C12A 0.0162(17) 0.0177(17) 0.0235(19) -0.0006(14) -0.0088(14) 0.0006(15)
C13A 0.027(2) 0.0243(18) 0.0186(18) 0.0038(15) -0.0137(16) -0.0059(16)
C14A 0.0200(17) 0.0137(15) 0.0213(17) -0.0030(13) -0.0050(14) -0.0061(14)
C15A 0.0150(17) 0.0102(15) 0.0242(19) -0.0021(14) -0.0039(14) -0.0020(14)
C16A 0.029(2) 0.0172(19) 0.0205(19) -0.0038(15) -0.0047(16) -0.0019(18)
C21A 0.0158(16) 0.0136(15) 0.0225(17) -0.0013(13) -0.0069(14) -0.0051(13)
C22A 0.0166(17) 0.0153(16) 0.0236(19) -0.0023(14) -0.0066(15) -0.0024(14)
C23A 0.0151(17) 0.0141(16) 0.033(2) -0.0075(15) -0.0020(15) -0.0034(14)
C24A 0.0183(17) 0.0115(15) 0.0263(18) -0.0044(14) 0.0005(14) -0.0066(14)
C25A 0.0171(17) 0.0138(16) 0.0199(18) -0.0009(14) -0.0022(15) -0.0057(14)
C26A 0.0211(19) 0.0218(19) 0.027(2) -0.0064(17) 0.0011(16) -0.0001(16)
C31A 0.0105(15) 0.0160(16) 0.0217(17) -0.0013(13) -0.0047(13) 0.0004(13)
C32A 0.0229(18) 0.0219(18) 0.025(2) 0.0008(15) -0.0109(15) -0.0050(15)
C33A 0.027(2) 0.0177(18) 0.038(2) 0.0084(17) -0.0124(17) -0.0102(16)
C34A 0.0227(18) 0.0182(18) 0.042(2) -0.0067(17) -0.0103(16) -0.0046(15)
C35A 0.0228(19) 0.028(2) 0.031(2) -0.0151(17) -0.0060(16) -0.0005(16)
C36A 0.0153(16) 0.0225(18) 0.0217(18) -0.0035(15) 0.0005(14) -0.0027(14)
O1S 0.0211(14) 0.0465(16) 0.0358(15) -0.0002(13) -0.0055(12) 0.0030(13)
C1S 0.022(2) 0.0251(19) 0.030(2) -0.0009(16) -0.0053(16) -0.0066(16)
C2S 0.036(3) 0.086(4) 0.036(3) -0.011(3) -0.006(2) -0.013(3)
C3S 0.033(2) 0.038(3) 0.046(3) 0.001(2) -0.012(2) 0.003(2)

loop_
_atom_type_symbol
_atom_type_description
_atom_type_scat_dispersion_real
_atom_type_scat_dispersion_imag
_atom_type_scat_source
C C 0.0181 0.0091 'International Tables Vol C Tables 4.2.6.8 and 6.1.1.4'
H H 0.0000 0.0000 'International Tables Vol C Tables 4.2.6.8 and 6.1.1.4'
N N 0.0311 0.0180 'International Tables Vol C Tables 4.2.6.8 and 6.1.1.4'
O O 0.0492 0.0322 'International Tables Vol C Tables 4.2.6.8 and 6.1.1.4'
Re Re -5.2083 5.8923 'International Tables Vol C Tables 4.2.6.8 and 6.1.1.4'

loop_
_geom_angle_atom_site_label_1
_geom_angle_atom_site_label_2
_geom_angle_atom_site_label_3
_geom_angle
C2 Re1 C1 87.49(14)
C2 Re1 C3 91.42(13)
C1 Re1 C3 92.99(14)
C2 Re1 C4 91.08(13)
C1 Re1 C4 93.33(13)
C3 Re1 C4 173.30(13)
C2 Re1 N1 98.59(12)
C1 Re1 N1 173.32(12)
C3 Re1 N1 89.63(12)
C4 Re1 N1 83.85(11)
C2 Re1 N2 172.31(12)
C1 Re1 N2 98.99(12)
C3 Re1 N2 92.36(11)
C4 Re1 N2 84.45(11)
N1 Re1 N2 74.75(10)
C15 N1 C11 118.9(3)
C15 N1 Re1 124.0(2)
C11 N1 Re1 117.0(2)
C25 N2 C21 118.6(3)
C25 N2 Re1 124.4(2)
C21 N2 Re1 116.9(2)
O1 C1 Re1 178.5(3)
O2 C2 Re1 178.3(3)
O3 C3 Re1 178.1(3)
C5 C4 Re1 174.2(3)
C4 C5 C31 177.0(3)
N1 C11 C12 120.3(3)
N1 C11 C21 115.8(3)
C12 C11 C21 123.9(3)
C13 C12 C11 119.8(3)
C13 C12 H12 123(3)
C11 C12 H12 117(3)
C12 C13 C14 120.2(3)
C12 C13 H13 120(2)
C14 C13 H13 119(2)
C15 C14 C13 116.9(3)
C15 C14 C16 119.7(3)
C13 C14 C16 123.4(3)
N1 C15 C14 123.8(3)
N1 C15 H15 116(2)
C14 C15 H15 121(2)
C14 C16 H16B 111(2)
C14 C16 H16C 111.7(19)
H16B C16 H16C 108(3)
C14 C16 H16A 109(3)
H16B C16 H16A 109(4)
H16C C16 H16A 109(4)
N2 C21 C22 120.6(3)
N2 C21 C11 115.3(3)
C22 C21 C11 124.1(3)
C23 C22 C21 119.8(3)
C23 C22 H22 119(2)
C21 C22 H22 121(2)
C22 C23 C24 120.1(3)
C22 C23 H23 119(2)
C24 C23 H23 120(2)
C25 C24 C23 116.5(3)
C25 C24 C26 121.2(3)
C23 C24 C26 122.3(3)
N2 C25 C24 124.3(3)
N2 C25 H25 115(2)
C24 C25 H25 120(2)
C24 C26 H26C 114(4)
C24 C26 H26B 109(3)
H26C C26 H26B 117(5)
C24 C26 H26A 111(4)
H26C C26 H26A 99(5)
H26B C26 H26A 106(4)
C32 C31 C36 118.0(3)
C32 C31 C5 120.8(3)
C36 C31 C5 121.3(3)
C33 C32 C31 121.5(3)
C33 C32 H32 120(2)
C31 C32 H32 118(2)
C32 C33 C34 119.6(3)
C32 C33 H33 121(2)
C34 C33 H33 119(2)
C35 C34 C33 119.3(3)
C35 C34 H34 123(2)
C33 C34 H34 118(2)
C36 C35 C34 121.2(3)
C36 C35 H35 118(3)
C34 C35 H35 120(3)
C35 C36 C31 120.4(3)
C35 C36 H36 120(2)
C31 C36 H36 119(2)
C2A Re2 C1A 85.06(13)
C2A Re2 C3A 91.00(13)
C1A Re2 C3A 91.73(14)
C2A Re2 C4A 88.51(12)
C1A Re2 C4A 89.24(13)
C3A Re2 C4A 178.86(12)
C2A Re2 N1A 101.63(11)
C1A Re2 N1A 173.13(11)
C3A Re2 N1A 89.70(11)
C4A Re2 N1A 89.40(10)
C2A Re2 N2A 173.29(11)
C1A Re2 N2A 98.70(12)
C3A Re2 N2A 94.43(11)
C4A Re2 N2A 85.99(10)
N1A Re2 N2A 74.49(9)
C15A N1A C11A 118.5(3)
C15A N1A Re2 124.5(2)
C11A N1A Re2 116.8(2)
C21A N2A C25A 118.7(3)
C21A N2A Re2 117.0(2)
C25A N2A Re2 124.2(2)
O1A C1A Re2 177.4(3)
O2A C2A Re2 175.5(3)
O3A C3A Re2 178.7(3)
C5A C4A Re2 175.4(3)
C4A C5A C31A 173.8(3)
N1A C11A C12A 120.8(3)
N1A C11A C21A 115.4(3)
C12A C11A C21A 123.8(3)
C11A C12A C13A 119.3(3)
C11A C12A H12A 124(2)
C13A C12A H12A 116(2)
C14A C13A C12A 120.6(3)
C14A C13A H13A 121(2)
C12A C13A H13A 119(2)
C13A C14A C15A 116.7(3)
C13A C14A C16A 122.1(3)
C15A C14A C16A 121.2(3)
N1A C15A C14A 124.0(3)
N1A C15A H15A 113(2)
C14A C15A H15A 123(2)
C14A C16A H16F 111(3)
C14A C16A H16D 112(2)
H16F C16A H16D 109(4)
C14A C16A H16E 112(2)
H16F C16A H16E 107(3)
H16D C16A H16E 105(3)
N2A C21A C22A 121.1(3)
N2A C21A C11A 115.9(3)
C22A C21A C11A 123.0(3)
C23A C22A C21A 119.4(3)
C23A C22A H22A 123(2)
C21A C22A H22A 117(2)
C22A C23A C24A 119.8(3)
C22A C23A H23A 118(2)
C24A C23A H23A 122(2)
C25A C24A C23A 117.3(3)
C25A C24A C26A 120.9(3)
C23A C24A C26A 121.8(3)
N2A C25A C24A 123.7(3)
N2A C25A H25A 117(2)
C24A C25A H25A 120(2)
C24A C26A H26F 114(2)
C24A C26A H26D 112(3)
H26F C26A H26D 102(3)
C24A C26A H26E 110(2)
H26F C26A H26E 112(3)
H26D C26A H26E 107(3)
C36A C31A C32A 118.0(3)
C36A C31A C5A 120.5(3)
C32A C31A C5A 121.4(3)
C33A C32A C31A 120.4(3)
C33A C32A H32A 118(3)
C31A C32A H32A 122(3)
C34A C33A C32A 120.3(4)
C34A C33A H33A 119(2)
C32A C33A H33A 121(2)
C33A C34A C35A 120.1(3)
C33A C34A H34A 120(2)
C35A C34A H34A 120(2)
C36A C35A C34A 120.2(3)
C36A C35A H35A 115.6(19)
C34A C35A H35A 124.1(19)
C35A C36A C31A 121.0(3)
C35A C36A H36A 120(2)
C31A C36A H36A 119(2)
O1S C1S C2S 122.0(4)
O1S C1S C3S 120.7(4)
C2S C1S C3S 117.3(4)
C1S C2S H2SB 109(3)
C1S C2S H2SC 107(4)
H2SB C2S H2SC 115(5)
C1S C2S H2SA 105(3)
H2SB C2S H2SA 107(4)
H2SC C2S H2SA 113(5)
C1S C3S H3SC 112(3)
C1S C3S H3SA 114(3)
H3SC C3S H3SA 105(4)
C1S C3S H3SB 103(3)
H3SC C3S H3SB 108(5)
H3SA C3S H3SB 114(5)

loop_
_geom_bond_atom_site_label_1
_geom_bond_atom_site_label_2
_geom_bond_distance
Re1 C2 1.920(3)
Re1 C1 1.930(4)
Re1 C3 1.957(4)
Re1 C4 2.137(4)
Re1 N1 2.175(3)
Re1 N2 2.186(2)
O1 C1 1.148(4)
O2 C2 1.151(4)
O3 C3 1.153(4)
N1 C15 1.339(4)
N1 C11 1.358(4)
N2 C25 1.343(4)
N2 C21 1.358(4)
C4 C5 1.204(5)
C5 C31 1.448(5)
C11 C12 1.392(5)
C11 C21 1.474(5)
C12 C13 1.373(5)
C12 H12 0.87(4)
C13 C14 1.390(5)
C13 H13 0.86(4)
C14 C15 1.381(5)
C14 C16 1.497(5)
C15 H15 0.87(4)
C16 H16B 0.90(4)
C16 H16C 1.00(4)
C16 H16A 0.86(5)
C21 C22 1.387(5)
C22 C23 1.384(5)
C22 H22 0.89(4)
C23 C24 1.396(5)
C23 H23 0.89(4)
C24 C25 1.382(5)
C24 C26 1.497(5)
C25 H25 0.85(3)
C26 H26C 0.81(6)
C26 H26B 1.01(5)
C26 H26A 1.02(7)
C31 C32 1.399(5)
C31 C36 1.403(5)
C32 C33 1.385(5)
C32 H32 0.89(4)
C33 C34 1.392(5)
C33 H33 0.92(4)
C34 C35 1.386(5)
C34 H34 0.98(4)
C35 C36 1.377(5)
C35 H35 0.87(4)
C36 H36 1.01(4)
Re2 C2A 1.909(3)
Re2 C1A 1.923(4)
Re2 C3A 1.971(3)
Re2 C4A 2.137(3)
Re2 N1A 2.184(2)
Re2 N2A 2.195(2)
O1A C1A 1.143(4)
O2A C2A 1.149(4)
O3A C3A 1.142(4)
N1A C15A 1.341(4)
N1A C11A 1.367(4)
N2A C21A 1.346(4)
N2A C25A 1.348(4)
C4A C5A 1.206(5)
C5A C31A 1.447(5)
C11A C12A 1.381(5)
C11A C21A 1.471(5)
C12A C13A 1.387(5)
C12A H12A 0.93(4)
C13A C14A 1.384(5)
C13A H13A 0.87(4)
C14A C15A 1.387(5)
C14A C16A 1.501(5)
C15A H15A 0.83(4)
C16A H16F 0.82(4)
C16A H16D 0.95(4)
C16A H16E 0.95(4)
C21A C22A 1.396(5)
C22A C23A 1.386(5)
C22A H22A 0.91(4)
C23A C24A 1.391(5)
C23A H23A 1.02(4)
C24A C25A 1.381(5)
C24A C26A 1.507(5)
C25A H25A 0.91(4)
C26A H26F 0.94(4)
C26A H26D 0.98(5)
C26A H26E 1.02(4)
C31A C36A 1.395(5)
C31A C32A 1.406(5)
C32A C33A 1.394(5)
C32A H32A 0.89(4)
C33A C34A 1.369(5)
C33A H33A 0.90(4)
C34A C35A 1.386(5)
C34A H34A 1.02(4)
C35A C36A 1.383(5)
C35A H35A 1.01(3)
C36A H36A 0.99(4)
O1S C1S 1.208(4)
C1S C2S 1.479(6)
C1S C3S 1.501(5)
C2S H2SB 0.92(5)
C2S H2SC 0.90(6)
C2S H2SA 1.01(6)
C3S H3SC 1.00(6)
C3S H3SA 1.02(6)
C3S H3SB 0.92(6)
